data_7014753
loop_
_publ_author_name
'Noro, Shin-Ichiro'
'Ohba, Tomonori'
'Fukuhara, Katsuo'
'Takahashi, Yukiko'
'Akutagawa, Tomoyuki'
'Nakamura, Takayoshi'

_publ_section_title
;
 Diverse structures and adsorption properties of quasi-Werner-type
 copper(ii) complexes with flexible and polar axial bonds.
;
_journal_issue 10
_journal_name_full 'Dalton transactions (Cambridge, England : 2003)'
_journal_page_first 2268
_journal_page_last 2274
_journal_paper_doi 10.1039/c0dt01129k
_journal_volume 40
_journal_year 2011
_chemical_formula_moiety 'C36 H40 Cu F12 N4 P2'
_chemical_formula_sum 'C36 H40 Cu F12 N4 P2'
_chemical_formula_weight 882.21
_space_group_IT_number 52
_symmetry_cell_setting orthorhombic
_symmetry_Int_Tables_number 52
_symmetry_space_group_name_Hall '-P 2a 2bc'
_symmetry_space_group_name_H-M 'P n n a'
_atom_sites_solution_hydrogens geom
_atom_sites_solution_primary direct
_atom_sites_solution_secondary difmap
_cell_angle_alpha 90.0000
_cell_angle_beta 90.0000
_cell_angle_gamma 90.0000
_cell_formula_units_Z 4
_cell_length_a 15.7382(5)
_cell_length_b 16.4401(6)
_cell_length_c 15.7189(5)
_cell_measurement_reflns_used 30909
_cell_measurement_temperature 100
_cell_measurement_theta_max 27.44
_cell_measurement_theta_min 3.08
_cell_volume 4067.1(2)
_computing_cell_refinement 'RAPID AUTO'
_computing_data_collection 'RAPID AUTO (Rigaku, ????)'
_computing_data_reduction 'RAPID AUTO'
_computing_molecular_graphics 'CrystalStructure 4.0'
_computing_publication_material 'CrystalStructure 4.0 (Rigaku, 2010)'
_computing_structure_refinement 'SHELXL97 (Sheldrick, 2008)'
_computing_structure_solution 'SIR2002 (Burla, et al., 2003)'
_diffrn_ambient_temperature 100
_diffrn_detector_area_resol_mean 10.000
_diffrn_measured_fraction_theta_full 0.995
_diffrn_measured_fraction_theta_max 0.995
_diffrn_measurement_device_type 'Rigaku R-AXIS RAPID'
_diffrn_measurement_method \w
_diffrn_radiation_type 'Mo K\a'
_diffrn_radiation_wavelength 0.71075
_diffrn_reflns_av_R_equivalents 0.0554
_diffrn_reflns_limit_h_max 20
_diffrn_reflns_limit_h_min -20
_diffrn_reflns_limit_k_max 21
_diffrn_reflns_limit_k_min -21
_diffrn_reflns_limit_l_max 20
_diffrn_reflns_limit_l_min -20
_diffrn_reflns_number 59767
_diffrn_reflns_theta_full 27.44
_diffrn_reflns_theta_max 27.45
_diffrn_standards_number 0
_exptl_absorpt_coefficient_mu 0.702
_exptl_absorpt_correction_T_max 0.913
_exptl_absorpt_correction_T_min 0.747
_exptl_absorpt_correction_type multi-scan
_exptl_absorpt_process_details 'ABSCOR (Rigaku, 1995)'
_exptl_crystal_colour purple
_exptl_crystal_density_diffrn 1.441
_exptl_crystal_density_method 'not measured'
_exptl_crystal_description prism
_exptl_crystal_F_000 1804.00
_exptl_crystal_size_max 0.250
_exptl_crystal_size_mid 0.190
_exptl_crystal_size_min 0.130
_refine_diff_density_max 0.610
_refine_diff_density_min -0.970
_refine_ls_extinction_method none
_refine_ls_goodness_of_fit_ref 1.075
_refine_ls_hydrogen_treatment constr
_refine_ls_number_parameters 255
_refine_ls_number_reflns 4648
_refine_ls_number_restraints 0
_refine_ls_R_factor_gt 0.0535
_refine_ls_shift/su_max 0.003
_refine_ls_structure_factor_coef Fsqd
_refine_ls_weighting_details 'w = 1/[\s^2^(Fo^2^)+(0.1087P)^2^+0.0000P] where P=(Fo^2^+2Fc^2^)/3'
_refine_ls_weighting_scheme calc
_refine_ls_wR_factor_ref 0.1848
_reflns_number_gt 2737
_reflns_number_total 4648
_reflns_threshold_expression F^2^>2.0\s(F^2^)
_cod_data_source_file C0DT01129K.TXT
_cod_data_source_block 101119test
_cod_original_cell_volume 4067.1(3)
_cod_database_code 7014753

loop_
_symmetry_equiv_pos_site_id
_symmetry_equiv_pos_as_xyz
1 +X,+Y,+Z
2 -X,1/2+Y,1/2+Z
3 1/2+X,1/2-Y,1/2+Z
4 1/2-X,-Y,+Z
5 -X,-Y,-Z
6 +X,1/2-Y,1/2-Z
7 1/2-X,1/2+Y,1/2-Z
8 1/2+X,+Y,-Z

loop_
_atom_site_label
_atom_site_type_symbol
_atom_site_fract_x
_atom_site_fract_y
_atom_site_fract_z
_atom_site_U_iso_or_equiv
_atom_site_adp_type
_atom_site_occupancy
_atom_site_symmetry_multiplicity
_atom_site_calc_flag
_atom_site_refinement_flags
_atom_site_disorder_assembly
_atom_site_disorder_group
Cu1 Cu 0.97956(3) 0.2500 0.2500 0.04127(19) Uani 1.0 4 d . . .
P1 P 0.71713(7) 0.2500 0.2500 0.0420(3) Uani 1.0 4 d . . .
P2 P 1.23829(8) 0.2500 0.2500 0.0486(3) Uani 1.0 4 d . . .
F1 F 0.82063(19) 0.2500 0.2500 0.0571(7) Uani 1.0 4 d . . .
F2 F 0.6169(2) 0.2500 0.2500 0.0757(10) Uani 1.0 4 d . . .
F3 F 0.71868(14) 0.15360(12) 0.23804(12) 0.0623(6) Uani 1.0 8 d . . .
F4 F 0.71884(14) 0.26197(11) 0.14976(12) 0.0615(6) Uani 1.0 8 d . . .
F5 F 1.1340(14) 0.2500 0.2500 0.064(5) Uiso 0.3400 4 d . . .
F6 F 1.1395(9) 0.2702(7) 0.2402(5) 0.073(3) Uiso 0.3300 8 d . . .
F7 F 1.3392(12) 0.2500 0.2500 0.110(6) Uiso 0.3400 4 d . . .
F8 F 1.3323(8) 0.2192(7) 0.2758(7) 0.102(3) Uiso 0.3300 8 d . . .
F9 F 1.2355(3) 0.15600(15) 0.23519(14) 0.1207(14) Uani 1.0 8 d . . .
F10 F 1.2363(3) 0.26201(13) 0.15074(15) 0.1079(12) Uani 1.0 8 d . . .
N1 N 0.97939(15) 0.36588(14) 0.20724(15) 0.0424(6) Uani 1.0 8 d . . .
N2 N 0.97916(15) 0.20983(16) 0.12885(15) 0.0439(6) Uani 1.0 8 d . . .
C1 C 0.9228(2) 0.42071(18) 0.23705(17) 0.0457(7) Uani 1.0 8 d . . .
C2 C 0.9209(2) 0.49989(18) 0.20937(19) 0.0508(8) Uani 1.0 8 d . . .
C3 C 0.9780(2) 0.52609(19) 0.1477(2) 0.0518(8) Uani 1.0 8 d . . .
C4 C 1.0351(2) 0.4687(2) 0.1170(2) 0.0519(8) Uani 1.0 8 d . . .
C5 C 1.03423(19) 0.3908(2) 0.14745(19) 0.0479(7) Uani 1.0 8 d . . .
C6 C 0.9792(3) 0.6121(3) 0.1155(3) 0.0694(11) Uani 1.0 8 d . . .
C7 C 1.0349(2) 0.1540(2) 0.1018(2) 0.0534(8) Uani 1.0 8 d . . .
C8 C 1.0354(3) 0.1248(3) 0.0194(3) 0.0610(9) Uani 1.0 8 d . . .
C9 C 0.9775(2) 0.1544(3) -0.0397(2) 0.0561(9) Uani 1.0 8 d . . .
C10 C 0.9204(3) 0.2123(2) -0.01125(18) 0.0511(8) Uani 1.0 8 d . . .
C11 C 0.9223(2) 0.23828(17) 0.07181(19) 0.0454(7) Uani 1.0 8 d . . .
C12 C 0.9772(3) 0.1242(3) -0.1299(3) 0.0782(13) Uani 1.0 8 d . . .
C13 C 0.7521(3) 0.4575(3) -0.0870(3) 0.0681(10) Uani 1.0 8 d . . .
C14 C 0.7535(3) 0.4158(3) -0.0115(3) 0.0633(9) Uani 1.0 8 d . . .
C15 C 0.7513(3) 0.4580(3) 0.0636(3) 0.0745(11) Uani 1.0 8 d . . .
C16 C 0.7500 0.0000 -0.0866(3) 0.0612(13) Uani 1.0 4 d . . .
C17 C 0.7558(3) 0.0726(3) -0.0425(3) 0.0632(10) Uani 1.0 8 d . . .
C18 C 0.7556(3) 0.0719(3) 0.0454(2) 0.0641(10) Uani 1.0 8 d . . .
C19 C 0.7500 0.0000 0.0893(3) 0.0581(12) Uani 1.0 4 d . . .
H1 H 0.8827 0.4038 0.2787 0.0548 Uiso 1.0 8 calc R . .
H2 H 0.8806 0.5368 0.2324 0.0610 Uiso 1.0 8 calc R . .
H3 H 1.0751 0.4837 0.0744 0.0622 Uiso 1.0 8 calc R . .
H4 H 1.0741 0.3529 0.1254 0.0574 Uiso 1.0 8 calc R . .
H5 H 0.9352 0.6437 0.1447 0.0833 Uiso 1.0 8 calc R . .
H6 H 0.9682 0.6123 0.0541 0.0833 Uiso 1.0 8 calc R . .
H7 H 1.0350 0.6363 0.1267 0.0833 Uiso 1.0 8 calc R . .
H8 H 1.0757 0.1336 0.1409 0.0641 Uiso 1.0 8 calc R . .
H9 H 1.0755 0.0845 0.0031 0.0732 Uiso 1.0 8 calc R . .
H10 H 0.8796 0.2343 -0.0494 0.0613 Uiso 1.0 8 calc R . .
H11 H 0.8821 0.2778 0.0898 0.0545 Uiso 1.0 8 calc R . .
H12 H 0.9819 0.1705 -0.1689 0.0939 Uiso 1.0 8 calc R . .
H13 H 0.9242 0.0949 -0.1410 0.0939 Uiso 1.0 8 calc R . .
H14 H 1.0255 0.0875 -0.1386 0.0939 Uiso 1.0 8 calc R . .
H15 H 0.7541 0.4286 -0.1393 0.0818 Uiso 1.0 8 calc R . .
H16 H 0.7559 0.3581 -0.0112 0.0759 Uiso 1.0 8 calc R . .
H17 H 0.7516 0.4294 0.1160 0.0894 Uiso 1.0 8 calc R . .
H18 H 0.7500 0.0000 -0.1471 0.0734 Uiso 1.0 4 calc R . .
H19 H 0.7598 0.1226 -0.0724 0.0758 Uiso 1.0 8 calc R . .
H20 H 0.7594 0.1218 0.0757 0.0770 Uiso 1.0 8 calc R . .
H21 H 0.7500 0.0000 0.1497 0.0697 Uiso 1.0 4 calc R . .

loop_
_atom_site_aniso_label
_atom_site_aniso_U_11
_atom_site_aniso_U_22
_atom_site_aniso_U_33
_atom_site_aniso_U_12
_atom_site_aniso_U_13
_atom_site_aniso_U_23
Cu1 0.0524(4) 0.0343(3) 0.0371(3) 0.0000 0.0000 -0.00204(18)
P1 0.0491(7) 0.0350(6) 0.0419(6) 0.0000 0.0000 0.0019(4)
P2 0.0534(7) 0.0471(7) 0.0454(6) 0.0000 0.0000 -0.0077(5)
F1 0.0497(15) 0.0538(17) 0.0678(18) 0.0000 0.0000 0.0072(12)
F2 0.0564(19) 0.087(3) 0.084(3) 0.0000 0.0000 0.0119(15)
F3 0.0844(15) 0.0378(10) 0.0648(12) -0.0102(10) -0.0015(10) -0.0006(8)
F4 0.0825(15) 0.0597(12) 0.0424(10) 0.0004(10) -0.0032(10) 0.0041(8)
F9 0.249(5) 0.0532(14) 0.0600(14) 0.042(2) -0.0256(19) -0.0113(10)
F10 0.213(4) 0.0643(15) 0.0467(12) -0.0225(17) 0.0395(18) -0.0075(10)
N1 0.0460(14) 0.0385(13) 0.0428(13) -0.0024(11) 0.0023(11) -0.0007(11)
N2 0.0493(15) 0.0407(15) 0.0417(13) 0.0017(11) 0.0004(11) -0.0010(11)
C1 0.0500(17) 0.0398(16) 0.0473(16) -0.0008(14) 0.0058(13) -0.0023(12)
C2 0.060(2) 0.0387(16) 0.0537(17) 0.0024(14) 0.0056(15) -0.0042(14)
C3 0.065(2) 0.0402(17) 0.0500(17) -0.0081(15) -0.0004(15) 0.0010(14)
C4 0.058(2) 0.0465(18) 0.0513(17) -0.0037(15) 0.0096(15) 0.0037(14)
C5 0.0510(18) 0.0439(17) 0.0487(16) 0.0009(14) 0.0078(14) -0.0024(14)
C6 0.095(3) 0.0388(19) 0.075(3) -0.0025(18) 0.014(2) 0.0044(17)
C7 0.0563(19) 0.055(2) 0.0487(17) 0.0079(15) -0.0026(15) -0.0090(15)
C8 0.058(2) 0.068(3) 0.057(2) 0.0067(18) 0.0067(16) -0.0149(17)
C9 0.061(2) 0.066(3) 0.0410(16) -0.0123(17) 0.0067(15) -0.0086(15)
C10 0.0559(19) 0.0552(19) 0.0420(15) -0.0067(16) -0.0022(14) 0.0047(14)
C11 0.0507(17) 0.0428(17) 0.0427(15) 0.0002(13) 0.0034(14) 0.0011(12)
C12 0.085(3) 0.104(4) 0.0459(19) -0.007(3) 0.0108(18) -0.019(2)
C13 0.061(3) 0.081(3) 0.063(3) -0.010(2) 0.0038(17) -0.0165(18)
C14 0.059(3) 0.049(2) 0.081(3) 0.0002(16) -0.0058(19) -0.0026(17)
C15 0.092(3) 0.068(3) 0.064(3) -0.011(3) -0.010(2) 0.0091(18)
C16 0.067(4) 0.075(4) 0.042(3) -0.009(3) 0.0000 0.0000
C17 0.071(3) 0.055(2) 0.064(3) -0.0076(18) -0.0013(18) 0.0145(17)
C18 0.077(3) 0.053(2) 0.062(3) -0.0069(18) 0.0003(18) -0.0109(16)
C19 0.064(3) 0.063(3) 0.047(3) -0.013(3) 0.0000 0.0000

loop_
_atom_type_symbol
_atom_type_description
_atom_type_scat_dispersion_real
_atom_type_scat_dispersion_imag
_atom_type_scat_source
C C 0.0033 0.0016
;
International Tables for Crystallography
(1992, Vol. C, Tables 4.2.6.8 and 6.1.1.4)
;
H H 0.0000 0.0000
;
International Tables for Crystallography
(1992, Vol. C, Table 6.1.1.4)
;
Cu Cu 0.3201 1.2651
;
International Tables for Crystallography
(1992, Vol. C, Tables 4.2.6.8 and 6.1.1.4)
;
P P 0.1023 0.0942
;
International Tables for Crystallography
(1992, Vol. C, Tables 4.2.6.8 and 6.1.1.4)
;
F F 0.0171 0.0103
;
International Tables for Crystallography
(1992, Vol. C, Tables 4.2.6.8 and 6.1.1.4)
;
N N 0.0061 0.0033
;
International Tables for Crystallography
(1992, Vol. C, Tables 4.2.6.8 and 6.1.1.4)
;

loop_
_geom_angle_atom_site_label_1
_geom_angle_atom_site_label_2
_geom_angle_atom_site_label_3
_geom_angle
_geom_angle_publ_flag
_geom_angle_site_symmetry_1
_geom_angle_site_symmetry_2
_geom_angle_site_symmetry_3
F1 Cu1 F5 180.000 yes . . .
F1 Cu1 F6 171.7(3) yes . . .
F1 Cu1 F6 171.7(3) yes . . 6_555
F1 Cu1 N1 89.92(7) yes . . .
F1 Cu1 N1 89.92(7) yes . . 6_555
F1 Cu1 N2 89.82(7) yes . . .
F1 Cu1 N2 89.82(7) yes . . 6_555
F5 Cu1 F6 8.3(3) yes . . .
F5 Cu1 F6 8.3(3) yes . . 6_555
F5 Cu1 N1 90.08(7) yes . . .
F5 Cu1 N1 90.08(7) yes . . 6_555
F5 Cu1 N2 90.18(7) yes . . .
F5 Cu1 N2 90.18(7) yes . . 6_555
F6 Cu1 F6 16.6(4) yes . . 6_555
F6 Cu1 N1 81.8(3) yes . . .
F6 Cu1 N1 98.3(3) yes . . 6_555
F6 Cu1 N2 89.35(19) yes . . .
F6 Cu1 N2 91.01(19) yes . . 6_555
F6 Cu1 N1 98.3(3) yes 6_555 . .
F6 Cu1 N1 81.8(3) yes 6_555 . 6_555
F6 Cu1 N2 91.01(19) yes 6_555 . .
F6 Cu1 N2 89.35(19) yes 6_555 . 6_555
N1 Cu1 N1 179.85(10) yes . . 6_555
N1 Cu1 N2 89.69(10) yes . . .
N1 Cu1 N2 90.31(10) yes . . 6_555
N1 Cu1 N2 90.31(10) yes 6_555 . .
N1 Cu1 N2 89.69(10) yes 6_555 . 6_555
N2 Cu1 N2 179.64(10) yes . . 6_555
F1 P1 F2 180.000 yes . . .
F1 P1 F3 89.12(9) yes . . .
F1 P1 F3 89.12(9) yes . . 6_555
F1 P1 F4 89.03(9) yes . . .
F1 P1 F4 89.03(9) yes . . 6_555
F2 P1 F3 90.88(9) yes . . .
F2 P1 F3 90.88(9) yes . . 6_555
F2 P1 F4 90.97(9) yes . . .
F2 P1 F4 90.97(9) yes . . 6_555
F3 P1 F3 178.25(14) yes . . 6_555
F3 P1 F4 90.34(10) yes . . .
F3 P1 F4 89.63(10) yes . . 6_555
F3 P1 F4 89.63(10) yes 6_555 . .
F3 P1 F4 90.34(10) yes 6_555 . 6_555
F4 P1 F4 178.06(14) yes . . 6_555
F5 P2 F6 13.3(4) yes . . .
F5 P2 F6 13.3(4) yes . . 6_555
F5 P2 F7 180.000 yes . . .
F5 P2 F8 156.3(4) yes . . .
F5 P2 F8 156.3(4) yes . . 6_555
F5 P2 F9 88.42(18) yes . . .
F5 P2 F9 88.42(18) yes . . 6_555
F5 P2 F10 88.87(17) yes . . .
F5 P2 F10 88.87(17) yes . . 6_555
F6 P2 F6 26.5(6) yes . . 6_555
F6 P2 F7 166.7(4) yes . . .
F6 P2 F8 168.8(5) yes . . .
F6 P2 F8 143.3(6) yes . . 6_555
F6 P2 F9 99.5(5) yes . . .
F6 P2 F9 77.4(5) yes . . 6_555
F6 P2 F10 81.9(4) yes . . .
F6 P2 F10 95.9(4) yes . . 6_555
F6 P2 F7 166.7(4) yes 6_555 . .
F6 P2 F8 143.3(6) yes 6_555 . .
F6 P2 F8 168.8(5) yes 6_555 . 6_555
F6 P2 F9 77.4(5) yes 6_555 . .
F6 P2 F9 99.5(5) yes 6_555 . 6_555
F6 P2 F10 95.9(4) yes 6_555 . .
F6 P2 F10 81.9(4) yes 6_555 . 6_555
F7 P2 F8 23.7(4) yes . . .
F7 P2 F8 23.7(4) yes . . 6_555
F7 P2 F9 91.58(18) yes . . .
F7 P2 F9 91.58(18) yes . . 6_555
F7 P2 F10 91.13(17) yes . . .
F7 P2 F10 91.13(17) yes . . 6_555
F8 P2 F8 47.4(6) yes . . 6_555
F8 P2 F9 75.7(5) yes . . .
F8 P2 F9 107.3(5) yes . . 6_555
F8 P2 F10 107.8(4) yes . . .
F8 P2 F10 74.3(4) yes . . 6_555
F8 P2 F9 107.3(5) yes 6_555 . .
F8 P2 F9 75.7(5) yes 6_555 . 6_555
F8 P2 F10 74.3(4) yes 6_555 . .
F8 P2 F10 107.8(4) yes 6_555 . 6_555
F9 P2 F9 176.8(3) yes . . 6_555
F9 P2 F10 88.62(12) yes . . .
F9 P2 F10 91.32(12) yes . . 6_555
F9 P2 F10 91.32(12) yes 6_555 . .
F9 P2 F10 88.62(12) yes 6_555 . 6_555
F10 P2 F10 177.7(3) yes . . 6_555
Cu1 F1 P1 180.000 yes . . .
Cu1 F5 P2 180.000 yes . . .
Cu1 F5 F6 103(4) yes . . .
Cu1 F5 F6 103(4) yes . . 6_555
P2 F5 F6 77(4) yes . . .
P2 F5 F6 77(4) yes . . 6_555
F6 F5 F6 153(7) yes . . 6_555
Cu1 F6 P2 158.4(6) yes . . .
Cu1 F6 F5 68(4) yes . . .
Cu1 F6 F6 81.7(16) yes . . 6_555
P2 F6 F5 90(4) yes . . .
P2 F6 F6 76.7(15) yes . . 6_555
F5 F6 F6 13(4) yes . . 6_555
P2 F7 F8 80.4(19) yes . . .
P2 F7 F8 80.4(19) yes . . 6_555
F8 F7 F8 161(4) yes . . 6_555
P2 F8 F7 75.9(19) yes . . .
P2 F8 F8 66.3(7) yes . . 6_555
F7 F8 F8 9.6(18) yes . . 6_555
Cu1 N1 C1 120.96(19) yes . . .
Cu1 N1 C5 121.4(2) yes . . .
C1 N1 C5 117.6(3) yes . . .
Cu1 N2 C7 121.5(2) yes . . .
Cu1 N2 C11 121.1(2) yes . . .
C7 N2 C11 117.4(3) yes . . .
N1 C1 C2 122.4(3) yes . . .
C1 C2 C3 120.1(3) yes . . .
C2 C3 C4 116.7(3) yes . . .
C2 C3 C6 122.3(3) yes . . .
C4 C3 C6 121.0(3) yes . . .
C3 C4 C5 120.5(3) yes . . .
N1 C5 C4 122.6(3) yes . . .
N2 C7 C8 122.6(3) yes . . .
C7 C8 C9 120.1(4) yes . . .
C8 C9 C10 116.8(3) yes . . .
C8 C9 C12 121.1(4) yes . . .
C10 C9 C12 122.1(4) yes . . .
C9 C10 C11 120.5(3) yes . . .
N2 C11 C10 122.5(3) yes . . .
C13 C13 C14 120.0(4) yes 4_665 . .
C13 C14 C15 119.5(4) yes . . .
C14 C15 C15 120.5(4) yes . . 4_665
C17 C16 C17 119.8(4) yes . . 4_655
C16 C17 C18 119.6(4) yes . . .
C17 C18 C19 120.7(4) yes . . .
C18 C19 C18 119.6(4) yes . . 4_655
N1 C1 H1 118.789 no . . .
C2 C1 H1 118.778 no . . .
C1 C2 H2 119.957 no . . .
C3 C2 H2 119.962 no . . .
C3 C4 H3 119.746 no . . .
C5 C4 H3 119.758 no . . .
N1 C5 H4 118.694 no . . .
C4 C5 H4 118.693 no . . .
C3 C6 H5 109.474 no . . .
C3 C6 H6 109.479 no . . .
C3 C6 H7 109.467 no . . .
H5 C6 H6 109.474 no . . .
H5 C6 H7 109.463 no . . .
H6 C6 H7 109.470 no . . .
N2 C7 H8 118.681 no . . .
C8 C7 H8 118.681 no . . .
C7 C8 H9 119.940 no . . .
C9 C8 H9 119.948 no . . .
C9 C10 H10 119.777 no . . .
C11 C10 H10 119.769 no . . .
N2 C11 H11 118.725 no . . .
C10 C11 H11 118.731 no . . .
C9 C12 H12 109.471 no . . .
C9 C12 H13 109.472 no . . .
C9 C12 H14 109.461 no . . .
H12 C12 H13 109.481 no . . .
H12 C12 H14 109.470 no . . .
H13 C12 H14 109.472 no . . .
C13 C13 H15 119.993 no 4_665 . .
C14 C13 H15 119.991 no . . .
C13 C14 H16 120.266 no . . .
C15 C14 H16 120.266 no . . .
C14 C15 H17 119.752 no . . .
C15 C15 H17 119.741 no 4_665 . .
C17 C16 H18 120.096 no . . .
C17 C16 H18 120.096 no 4_655 . .
C16 C17 H19 120.183 no . . .
C18 C17 H19 120.178 no . . .
C17 C18 H20 119.673 no . . .
C19 C18 H20 119.651 no . . .
C18 C19 H21 120.219 no . . .
C18 C19 H21 120.219 no 4_655 . .

loop_
_geom_bond_atom_site_label_1
_geom_bond_atom_site_label_2
_geom_bond_distance
_geom_bond_publ_flag
_geom_bond_site_symmetry_1
_geom_bond_site_symmetry_2
Cu1 F1 2.501(3) yes . .
Cu1 F5 2.43(2) yes . .
Cu1 F6 2.544(14) yes . .
Cu1 F6 2.544(14) yes . 6_555
Cu1 N1 2.020(3) yes . .
Cu1 N1 2.020(3) yes . 6_555
Cu1 N2 2.016(3) yes . .
Cu1 N2 2.016(3) yes . 6_555
P1 F1 1.629(4) yes . .
P1 F2 1.577(4) yes . .
P1 F3 1.596(2) yes . .
P1 F3 1.596(2) yes . 6_555
P1 F4 1.5881(19) yes . .
P1 F4 1.5881(19) yes . 6_555
P2 F5 1.64(3) yes . .
P2 F6 1.597(14) yes . .
P2 F6 1.597(14) yes . 6_555
P2 F7 1.588(19) yes . .
P2 F8 1.615(12) yes . .
P2 F8 1.615(12) yes . 6_555
P2 F9 1.563(3) yes . .
P2 F9 1.563(3) yes . 6_555
P2 F10 1.573(3) yes . .
P2 F10 1.573(3) yes . 6_555
F5 F6 0.377(12) yes . .
F5 F6 0.377(12) yes . 6_555
F6 F6 0.733(14) yes . 6_555
F7 F8 0.658(12) yes . .
F7 F8 0.658(12) yes . 6_555
F8 F8 1.297(16) yes . 6_555
N1 C1 1.351(4) yes . .
N1 C5 1.340(4) yes . .
N2 C7 1.339(5) yes . .
N2 C11 1.350(4) yes . .
C1 C2 1.373(5) yes . .
C2 C3 1.391(5) yes . .
C3 C4 1.390(5) yes . .
C3 C6 1.501(5) yes . .
C4 C5 1.367(5) yes . .
C7 C8 1.382(5) yes . .
C8 C9 1.389(5) yes . .
C9 C10 1.384(5) yes . .
C9 C12 1.502(5) yes . .
C10 C11 1.374(5) yes . .
C13 C13 1.400(6) yes . 4_665
C13 C14 1.370(6) yes . .
C14 C15 1.369(6) yes . .
C15 C15 1.381(6) yes . 4_665
C16 C17 1.383(5) yes . .
C16 C17 1.383(5) yes . 4_655
C17 C18 1.381(5) yes . .
C18 C19 1.372(5) yes . .
C1 H1 0.950 no . .
C2 H2 0.950 no . .
C4 H3 0.950 no . .
C5 H4 0.950 no . .
C6 H5 0.980 no . .
C6 H6 0.980 no . .
C6 H7 0.980 no . .
C7 H8 0.950 no . .
C8 H9 0.950 no . .
C10 H10 0.950 no . .
C11 H11 0.950 no . .
C12 H12 0.980 no . .
C12 H13 0.980 no . .
C12 H14 0.980 no . .
C13 H15 0.950 no . .
C14 H16 0.950 no . .
C15 H17 0.950 no . .
C16 H18 0.950 no . .
C17 H19 0.950 no . .
C18 H20 0.950 no . .
C19 H21 0.949 no . .

loop_
_geom_contact_atom_site_label_1
_geom_contact_atom_site_label_2
_geom_contact_distance
_geom_contact_publ_flag
_geom_contact_site_symmetry_1
_geom_contact_site_symmetry_2
Cu1 C1 2.952(3) no . 6_555
Cu1 C5 2.949(4) no . 6_555
Cu1 C7 2.946(4) no . 6_555
Cu1 C11 2.949(3) no . 6_555
F1 C1 3.241(4) no . .
F1 C1 3.241(4) no . 6_555
F1 C11 3.232(4) no . .
F1 C11 3.232(4) no . 6_555
F3 C1 3.459(4) no . 6_555
F4 C11 3.451(4) no . .
F5 C5 3.229(11) no . .
F5 C5 3.229(11) no . 6_555
F5 C7 3.217(11) no . .
F5 C7 3.217(11) no . 6_555
F6 C5 2.966(12) no . .
F6 C5 3.588(12) no . 6_555
F6 C7 3.331(11) no . .
F6 C7 3.230(11) no . 6_555
N1 C3 2.795(4) no . .
N1 C7 3.143(4) no . 6_555
N1 C11 3.121(4) no . .
N2 C1 3.136(4) no . 6_555
N2 C5 3.113(5) no . .
N2 C9 2.802(4) no . .
C1 C4 2.704(5) no . .
C1 C7 3.322(5) no . 6_555
C2 C5 2.710(5) no . .
C5 C11 3.287(5) no . .
C7 C10 2.707(5) no . .
C8 C11 2.707(5) no . .
C13 C15 2.744(6) no . 4_665
C14 C14 2.771(6) no . 4_665
C16 C18 2.389(6) no . 4_655
C16 C19 2.765(7) no . .
C17 C18 2.754(5) no . 4_655
F2 C6 3.450(5) no . 4_665
F2 C6 3.450(5) no . 7_645
F2 C12 3.561(5) no . 3_455
F2 C12 3.561(5) no . 8_455
F3 C2 3.449(4) no . 7_645
F3 C18 3.364(4) no . .
F3 C19 3.476(4) no . .
F4 C15 3.534(5) no . .
F4 C18 3.576(4) no . .
F7 C12 3.544(13) no . 3_555
F7 C12 3.544(13) no . 8_555
F8 C12 3.593(12) no . 8_555
F9 C13 3.371(5) no . 3_555
F9 C16 3.476(4) no . 5_755
F9 C17 3.340(5) no . 8_555
F10 C13 3.375(5) no . 8_555
F10 C14 3.355(5) no . 8_555
F10 C17 3.562(5) no . 8_555
C2 F3 3.449(4) no . 7_655
C2 C15 3.585(6) no . .
C4 C13 3.593(5) no . 5_765
C4 C13 3.453(5) no . 8_555
C6 F2 3.450(5) no . 4_665
C8 C17 3.591(6) no . 8_555
C10 C17 3.498(5) no . .
C10 C18 3.584(5) no . .
C12 F2 3.561(5) no . 3_554
C12 F7 3.544(13) no . 3_454
C12 F8 3.593(12) no . 8_455
C13 F9 3.371(5) no . 3_454
C13 F10 3.375(5) no . 8_455
C13 C4 3.593(5) no . 5_765
C13 C4 3.453(5) no . 8_455
C14 F10 3.355(5) no . 8_455
C15 F4 3.534(5) no . .
C15 C2 3.585(6) no . .
C16 F9 3.476(4) no . 5_755
C16 F9 3.476(4) no . 8_455
C17 F9 3.340(5) no . 8_455
C17 F10 3.562(5) no . 8_455
C17 C8 3.591(6) no . 8_455
C17 C10 3.498(5) no . .
C18 F3 3.364(4) no . .
C18 F4 3.576(4) no . .
C18 C10 3.584(5) no . .
C19 F3 3.476(4) no . .
C19 F3 3.476(4) no . 4_655
Cu1 H1 2.9871 no . .
Cu1 H1 2.9871 no . 6_555
Cu1 H4 2.9847 no . .
Cu1 H4 2.9847 no . 6_555
Cu1 H8 2.9826 no . .
Cu1 H8 2.9826 no . 6_555
Cu1 H11 2.9837 no . .
Cu1 H11 2.9837 no . 6_555
F1 H1 2.7487 no . .
F1 H1 2.7487 no . 6_555
F1 H11 2.7357 no . .
F1 H11 2.7357 no . 6_555
F3 H1 2.7617 no . 6_555
F4 H11 2.7488 no . .
F5 H4 2.7543 no . .
F5 H4 2.7543 no . 6_555
F5 H8 2.7288 no . .
F5 H8 2.7288 no . 6_555
F6 H4 2.4823 no . .
F6 H4 3.1018 no . 6_555
F6 H8 2.9139 no . .
F6 H8 2.6463 no . 6_555
F9 H4 3.3590 no . 6_555
F9 H8 2.9427 no . .
F10 H4 2.9850 no . .
F10 H8 3.2970 no . .
N1 H2 3.2360 no . .
N1 H3 3.2210 no . .
N1 H8 2.8279 no . 6_555
N1 H11 2.8020 no . .
N2 H1 2.8119 no . 6_555
N2 H4 2.7863 no . .
N2 H9 3.2332 no . .
N2 H10 3.2353 no . .
C1 H4 3.1616 no . .
C1 H8 3.2051 no . 6_555
C1 H11 3.3600 no . .
C2 H3 3.2333 no . .
C2 H5 2.5835 no . .
C2 H6 3.1503 no . .
C2 H7 3.1528 no . .
C3 H1 3.2454 no . .
C3 H4 3.2430 no . .
C4 H2 3.2345 no . .
C4 H5 3.3077 no . .
C4 H6 2.7676 no . .
C4 H7 2.7598 no . .
C5 H1 3.1604 no . .
C5 H8 3.4140 no . 6_555
C5 H11 3.1637 no . .
C6 H2 2.7046 no . .
C6 H3 2.6735 no . .
C7 H1 3.1884 no . 6_555
C7 H4 3.3479 no . .
C7 H11 3.1564 no . .
C8 H10 3.2284 no . .
C8 H12 3.1668 no . .
C8 H13 3.1088 no . .
C8 H14 2.5623 no . .
C9 H8 3.2506 no . .
C9 H11 3.2425 no . .
C10 H9 3.2286 no . .
C10 H12 2.7470 no . .
C10 H13 2.8092 no . .
C10 H14 3.3098 no . .
C11 H1 3.3717 no . 6_555
C11 H4 3.1562 no . .
C11 H8 3.1579 no . .
C12 H9 2.6802 no . .
C12 H10 2.6904 no . .
C13 H16 3.2605 no . 4_665
C13 H17 3.2239 no . .
C14 H15 3.2545 no . 4_665
C14 H17 3.2412 no . 4_665
C15 H15 3.2253 no . .
C15 H16 3.2460 no . 4_665
C16 H19 2.0340 no . 4_655
C16 H20 3.2463 no . .
C16 H20 3.2463 no . 4_655
C17 H19 3.2529 no . 4_655
C17 H21 3.2490 no . .
C18 H18 3.2488 no . .
C18 H20 3.2288 no . 4_655
C19 H19 3.2482 no . .
C19 H19 3.2482 no . 4_655
C19 H20 2.0189 no . 4_655
H1 H2 2.3047 no . .
H1 H8 3.3468 no . 6_555
H2 H5 2.3931 no . .
H2 H6 3.3604 no . .
H2 H7 3.3673 no . .
H3 H4 2.2948 no . .
H3 H6 2.7209 no . .
H3 H7 2.7146 no . .
H4 H11 3.3117 no . .
H8 H9 2.3119 no . .
H9 H12 3.3870 no . .
H9 H13 3.2909 no . .
H9 H14 2.3617 no . .
H10 H11 2.3022 no . .
H10 H12 2.6862 no . .
H10 H13 2.7964 no . .
H15 H15 2.3502 no . 4_665
H15 H16 2.3236 no . .
H16 H17 2.3195 no . .
H17 H17 2.3232 no . 4_665
H18 H19 2.3375 no . .
H18 H19 2.3375 no . 4_655
H19 H20 2.3285 no . .
H20 H21 2.3201 no . .
P1 H5 3.3978 no . 4_665
P1 H5 3.3978 no . 7_645
P1 H20 3.5203 no . .
P1 H20 3.5203 no . 6_555
P2 H15 3.4226 no . 3_555
P2 H15 3.4226 no . 8_555
P2 H19 3.5059 no . 3_555
P2 H19 3.5059 no . 8_555
F1 H20 3.5887 no . .
F1 H20 3.5887 no . 6_555
F2 H2 3.5157 no . 4_665
F2 H2 3.5157 no . 7_645
F2 H5 2.5433 no . 4_665
F2 H5 2.5433 no . 7_645
F2 H12 2.8025 no . 3_455
F2 H12 2.8025 no . 8_455
F2 H14 3.5039 no . 3_455
F2 H14 3.5039 no . 8_455
F3 H2 2.5186 no . 7_645
F3 H5 3.0484 no . 7_645
F3 H14 3.5874 no . 8_455
F3 H17 2.7184 no . 6_555
F3 H20 2.6826 no . .
F3 H21 2.9237 no . .
F4 H5 2.8794 no . 4_665
F4 H16 3.0398 no . .
F4 H17 2.8494 no . .
F4 H20 2.6598 no . .
F6 H15 3.5423 no . 8_555
F7 H7 3.3420 no . 4_765
F7 H7 3.3420 no . 7_745
F7 H10 3.2269 no . 3_555
F7 H10 3.2269 no . 8_555
F7 H12 2.8942 no . 3_555
F7 H12 2.8942 no . 8_555
F7 H13 3.3507 no . 3_555
F7 H13 3.3507 no . 8_555
F8 H7 2.9276 no . 7_745
F8 H10 2.9479 no . 3_555
F8 H12 3.0969 no . 3_555
F8 H12 3.0016 no . 8_555
F8 H13 3.2800 no . 8_555
F8 H15 3.0337 no . 3_555
F9 H13 3.4661 no . 8_555
F9 H15 2.4318 no . 3_555
F9 H18 2.9237 no . 5_755
F9 H19 2.6443 no . 8_555
F10 H10 2.7985 no . 8_555
F10 H15 2.7593 no . 8_555
F10 H16 2.7199 no . 8_555
F10 H19 2.6274 no . 8_555
C1 H14 3.4642 no . 2_755
C1 H17 3.3013 no . .
C1 H21 3.5016 no . 6_555
C2 H14 2.9149 no . 2_755
C2 H17 3.2563 no . .
C2 H17 3.2979 no . 4_665
C2 H21 3.4851 no . 6_555
C3 H3 3.5935 no . 5_765
C3 H14 3.5089 no . 2_755
C4 H3 3.5597 no . 5_765
C4 H6 3.0014 no . 5_765
C4 H15 3.5258 no . 8_555
C5 H6 3.1694 no . 5_765
C5 H15 3.5178 no . 8_555
C6 H3 3.4814 no . 5_765
C6 H10 3.5200 no . 5_765
C6 H12 3.5760 no . 2_755
C9 H19 3.5033 no . .
C10 H6 3.4403 no . 5_765
C10 H7 3.1589 no . 5_765
C10 H16 3.5273 no . .
C10 H19 3.0803 no . .
C10 H20 3.2413 no . .
C11 H6 3.5944 no . 5_765
C11 H16 3.5269 no . .
C11 H20 3.2010 no . .
C12 H2 3.4287 no . 2_744
C12 H19 3.5388 no . .
C13 H3 2.8934 no . 5_765
C13 H3 2.8266 no . 8_455
C13 H4 3.3430 no . 8_455
C14 H3 3.3153 no . 5_765
C14 H3 3.1794 no . 8_455
C14 H4 3.4999 no . 8_455
C14 H11 3.4323 no . .
C15 H2 3.5865 no . .
C15 H2 3.3704 no . 4_665
C15 H3 3.5461 no . 8_455
C16 H9 3.3461 no . 5_755
C16 H9 3.3461 no . 8_455
C16 H13 3.2675 no . .
C16 H13 3.2675 no . 4_655
C17 H8 3.3805 no . 8_455
C17 H9 2.9105 no . 8_455
C17 H10 3.2989 no . .
C17 H13 3.0912 no . .
C18 H1 3.4365 no . 6_555
C18 H9 2.9422 no . 8_455
C19 H1 3.3418 no . 6_555
C19 H1 3.3418 no . 7_645
C19 H2 3.5282 no . 6_555
C19 H2 3.5282 no . 7_645
C19 H9 3.4030 no . 5_755
C19 H9 3.4030 no . 8_455
H1 C18 3.4365 no . 6_555
H1 C19 3.3418 no . 6_555
H1 H14 3.5901 no . 2_755
H1 H17 3.3131 no . .
H1 H20 3.0302 no . 6_555
H1 H21 2.8512 no . 6_555
H2 F2 3.5157 no . 4_665
H2 F3 2.5186 no . 7_655
H2 C12 3.4287 no . 2_755
H2 C15 3.5865 no . .
H2 C15 3.3704 no . 4_665
H2 C19 3.5282 no . 6_555
H2 H12 3.4527 no . 2_755
H2 H14 2.6439 no . 2_755
H2 H17 3.2546 no . .
H2 H17 2.8251 no . 4_665
H2 H21 2.8333 no . 6_555
H3 C3 3.5935 no . 5_765
H3 C4 3.5597 no . 5_765
H3 C6 3.4814 no . 5_765
H3 C13 2.8934 no . 5_765
H3 C13 2.8266 no . 8_555
H3 C14 3.3153 no . 5_765
H3 C14 3.1794 no . 8_555
H3 C15 3.5461 no . 8_555
H3 H3 3.3686 no . 5_765
H3 H6 2.6530 no . 5_765
H3 H15 3.2169 no . 5_765
H3 H15 3.1297 no . 8_555
H4 C13 3.3430 no . 8_555
H4 C14 3.4999 no . 8_555
H4 H6 2.9554 no . 5_765
H4 H15 3.1025 no . 8_555
H4 H16 3.3793 no . 8_555
H5 P1 3.3978 no . 4_665
H5 F2 2.5433 no . 4_665
H5 F3 3.0484 no . 7_655
H5 F4 2.8794 no . 4_665
H5 H12 3.2386 no . 2_755
H5 H12 3.3439 no . 5_765
H5 H14 3.5842 no . 2_755
H5 H17 3.2074 no . 4_665
H6 C4 3.0014 no . 5_765
H6 C5 3.1694 no . 5_765
H6 C10 3.4403 no . 5_765
H6 C11 3.5944 no . 5_765
H6 H3 2.6530 no . 5_765
H6 H4 2.9554 no . 5_765
H6 H10 3.4776 no . 5_765
H7 F7 3.3420 no . 4_765
H7 F8 2.9276 no . 7_755
H7 C10 3.1589 no . 5_765
H7 H10 2.7937 no . 5_765
H7 H12 3.2732 no . 2_755
H7 H12 3.2562 no . 5_765
H7 H15 3.4923 no . 5_765
H8 C17 3.3805 no . 8_555
H8 H18 3.5148 no . 5_755
H8 H19 3.0959 no . 8_555
H9 C16 3.3461 no . 5_755
H9 C17 2.9105 no . 8_555
H9 C18 2.9422 no . 8_555
H9 C19 3.4030 no . 5_755
H9 H19 3.1617 no . 8_555
H9 H20 3.2071 no . 8_555
H10 F7 3.2269 no . 3_454
H10 F8 2.9479 no . 3_454
H10 F10 2.7985 no . 8_455
H10 C6 3.5200 no . 5_765
H10 C17 3.2989 no . .
H10 H6 3.4776 no . 5_765
H10 H7 2.7937 no . 5_765
H10 H16 2.8790 no . .
H10 H19 2.6570 no . .
H10 H20 3.2973 no . .
H11 C14 3.4323 no . .
H11 H16 2.8648 no . .
H11 H17 3.2559 no . .
H11 H20 3.2176 no . .
H12 F2 2.8025 no . 3_554
H12 F7 2.8942 no . 3_454
H12 F8 3.0969 no . 3_454
H12 F8 3.0016 no . 8_455
H12 C6 3.5760 no . 2_744
H12 H2 3.4527 no . 2_744
H12 H5 3.2386 no . 2_744
H12 H5 3.3439 no . 5_765
H12 H7 3.2732 no . 2_744
H12 H7 3.2562 no . 5_765
H13 F7 3.3507 no . 3_454
H13 F8 3.2800 no . 8_455
H13 F9 3.4661 no . 8_455
H13 C16 3.2675 no . .
H13 C17 3.0912 no . .
H13 H18 3.1551 no . .
H13 H19 2.8389 no . .
H14 F2 3.5039 no . 3_554
H14 F3 3.5874 no . 8_555
H14 C1 3.4642 no . 2_744
H14 C2 2.9149 no . 2_744
H14 C3 3.5089 no . 2_744
H14 H1 3.5901 no . 2_744
H14 H2 2.6439 no . 2_744
H14 H5 3.5842 no . 2_744
H15 P2 3.4226 no . 3_454
H15 F6 3.5423 no . 8_455
H15 F8 3.0337 no . 3_454
H15 F9 2.4318 no . 3_454
H15 F10 2.7593 no . 8_455
H15 C4 3.5258 no . 8_455
H15 C5 3.5178 no . 8_455
H15 H3 3.2169 no . 5_765
H15 H3 3.1297 no . 8_455
H15 H4 3.1025 no . 8_455
H15 H7 3.4923 no . 5_765
H15 H18 3.5580 no . 6_554
H16 F4 3.0398 no . .
H16 F10 2.7199 no . 8_455
H16 C10 3.5273 no . .
H16 C11 3.5269 no . .
H16 H4 3.3793 no . 8_455
H16 H10 2.8790 no . .
H16 H11 2.8648 no . .
H17 F3 2.7184 no . 6_555
H17 F4 2.8494 no . .
H17 C1 3.3013 no . .
H17 C2 3.2563 no . .
H17 C2 3.2979 no . 4_665
H17 H1 3.3131 no . .
H17 H2 3.2546 no . .
H17 H2 2.8251 no . 4_665
H17 H5 3.2074 no . 4_665
H17 H11 3.2559 no . .
H18 F9 2.9237 no . 5_755
H18 F9 2.9237 no . 8_455
H18 H8 3.5148 no . 5_755
H18 H8 3.5148 no . 8_455
H18 H13 3.1551 no . .
H18 H13 3.1551 no . 4_655
H18 H15 3.5580 no . 6_554
H18 H15 3.5580 no . 7_644
H19 P2 3.5059 no . 3_454
H19 F9 2.6443 no . 8_455
H19 F10 2.6274 no . 8_455
H19 C9 3.5033 no . .
H19 C10 3.0803 no . .
H19 C12 3.5388 no . .
H19 H8 3.0959 no . 8_455
H19 H9 3.1617 no . 8_455
H19 H10 2.6570 no . .
H19 H13 2.8389 no . .
H20 P1 3.5203 no . .
H20 F1 3.5887 no . .
H20 F3 2.6826 no . .
H20 F4 2.6598 no . .
H20 C10 3.2413 no . .
H20 C11 3.2010 no . .
H20 H1 3.0302 no . 6_555
H20 H9 3.2071 no . 8_455
H20 H10 3.2973 no . .
H20 H11 3.2176 no . .
H21 F3 2.9237 no . .
H21 F3 2.9237 no . 4_655
H21 C1 3.5016 no . 6_555
H21 C1 3.5016 no . 7_645
H21 C2 3.4851 no . 6_555
H21 C2 3.4851 no . 7_645
H21 H1 2.8512 no . 6_555
H21 H1 2.8512 no . 7_645
H21 H2 2.8333 no . 6_555
H21 H2 2.8333 no . 7_645
